data_4072793
loop_
_publ_author_name
'Acosta-Ram\'irez, Alberto'
'Flores-Gaspar, Areli'
'Mu\~noz-Hern\'andez, Miguel'
'Ar\'evalo, Alma'
'Jones, William D.'
'Garc\'ia, Juventino J.'

_publ_section_title
;
 Nickel Complexes Involved in the Isomerization of
 2-Methyl-3-butenenitrile
;
_journal_issue 7
_journal_name_full Organometallics
_journal_page_first 1712
_journal_paper_doi 10.1021/om061037g
_journal_volume 26
_journal_year 2007
_chemical_formula_sum 'C23 H46 N Ni P2'
_chemical_formula_weight 457.26
_chemical_name_common Ni(dtbpe)(2-pentenenitrile)
_chemical_name_systematic ?
_space_group_IT_number 15
_symmetry_cell_setting monoclinic
_symmetry_space_group_name_Hall '-C 2yc'
_symmetry_space_group_name_H-M 'C 1 2/c 1'
_atom_sites_solution_hydrogens geom
_atom_sites_solution_primary direct
_atom_sites_solution_secondary difmap
_audit_creation_method SHELXL-97
_cell_angle_alpha 90.00
_cell_angle_beta 91.843(4)
_cell_angle_gamma 90.00
_cell_formula_units_Z 4
_cell_length_a 18.886(4)
_cell_length_b 10.536(2)
_cell_length_c 12.667(3)
_cell_measurement_temperature 100(2)
_cell_volume 2519.2(9)
_computing_cell_refinement 'Bruker SMART'
_computing_data_collection 'Bruker SMART'
_computing_data_reduction 'Bruker SAINT'
_computing_molecular_graphics 'Bruker SHELXTL'
_computing_publication_material 'Bruker SHELXTL'
_computing_structure_refinement 'SHELXL-97 (Sheldrick, 1997)'
_computing_structure_solution 'SHELXS-97 (Sheldrick, 1990)'
_diffrn_ambient_temperature 100(2)
_diffrn_measured_fraction_theta_full 0.957
_diffrn_measured_fraction_theta_max 0.957
_diffrn_measurement_device_type 'CCD area detector'
_diffrn_measurement_method 'omega scans'
_diffrn_radiation_monochromator graphite
_diffrn_radiation_source 'fine-focus sealed tube'
_diffrn_radiation_type MoK\a
_diffrn_radiation_wavelength 0.71073
_diffrn_reflns_av_R_equivalents 0.0604
_diffrn_reflns_av_sigmaI/netI 0.0660
_diffrn_reflns_limit_h_max 24
_diffrn_reflns_limit_h_min -25
_diffrn_reflns_limit_k_max 13
_diffrn_reflns_limit_k_min -13
_diffrn_reflns_limit_l_max 16
_diffrn_reflns_limit_l_min -16
_diffrn_reflns_number 11295
_diffrn_reflns_theta_full 28.27
_diffrn_reflns_theta_max 28.27
_diffrn_reflns_theta_min 2.16
_exptl_absorpt_coefficient_mu 0.906
_exptl_absorpt_correction_type none
_exptl_crystal_colour yellow
_exptl_crystal_density_diffrn 1.206
_exptl_crystal_density_method 'not measured'
_exptl_crystal_description rectangular
_exptl_crystal_F_000 996
_exptl_crystal_size_max 0.20
_exptl_crystal_size_mid 0.14
_exptl_crystal_size_min 0.10
_refine_diff_density_max 0.466
_refine_diff_density_min -0.304
_refine_diff_density_rms 0.086
_refine_ls_extinction_method none
_refine_ls_goodness_of_fit_ref 1.000
_refine_ls_hydrogen_treatment constr
_refine_ls_matrix_type full
_refine_ls_number_parameters 154
_refine_ls_number_reflns 2993
_refine_ls_number_restraints 0
_refine_ls_restrained_S_all 1.000
_refine_ls_R_factor_all 0.0808
_refine_ls_R_factor_gt 0.0562
_refine_ls_shift/su_max 0.017
_refine_ls_shift/su_mean 0.001
_refine_ls_structure_factor_coef Fsqd
_refine_ls_weighting_details 'calc w=1/[\s^2^(Fo^2^)+(0.0697P)^2^+4.5451P] where P=(Fo^2^+2Fc^2^)/3'
_refine_ls_weighting_scheme calc
_refine_ls_wR_factor_gt 0.1322
_refine_ls_wR_factor_ref 0.1430
_reflns_number_gt 2249
_reflns_number_total 2993
_reflns_threshold_expression >2sigma(I)
_cod_data_source_file om061037gsi20061110_123810.cif
_cod_data_source_block jaa44m
_cod_depositor_comments
;
The following automatic conversions were performed:

'_symmetry_cell_setting' value 'Monoclinic' changed to 'monoclinic'
according to /home/saulius/struct/CIF-dictionaries/cif_core.dic
dictionary named 'cif_core.dic' version 2.4.1 from 2010-06-29.

Automatic conversion script
Id: cif_fix_values 1715 2011-07-08 13:25:40Z adriana 
;
_cod_original_cell_volume 2519.2(10)
_cod_original_sg_symbol_H-M C2/c
_cod_database_code 4072793

loop_
_symmetry_equiv_pos_as_xyz
'x, y, z'
'-x, y, -z+1/2'
'x+1/2, y+1/2, z'
'-x+1/2, y+1/2, -z+1/2'
'-x, -y, -z'
'x, -y, z-1/2'
'-x+1/2, -y+1/2, -z'
'x+1/2, -y+1/2, z-1/2'

loop_
_atom_site_label
_atom_site_type_symbol
_atom_site_fract_x
_atom_site_fract_y
_atom_site_fract_z
_atom_site_U_iso_or_equiv
_atom_site_adp_type
_atom_site_occupancy
_atom_site_symmetry_multiplicity
_atom_site_calc_flag
_atom_site_refinement_flags
Ni1 Ni 0.00304(11) 0.11693(6) 0.27030(7) 0.0150(3) Uani 0.50 1 d P
P1 P 0.08231(4) 0.25831(6) 0.23151(6) 0.01653(19) Uani 1 1 d .
C1 C 0.15773(16) 0.2508(3) 0.3324(3) 0.0308(7) Uani 1 1 d .
C2 C 0.1239(2) 0.2085(6) 0.4350(3) 0.0704(16) Uani 1 1 d .
H2A H 0.1597 0.2035 0.4904 0.106 Uiso 1 1 calc R
H2B H 0.1024 0.1267 0.4248 0.106 Uiso 1 1 calc R
H2C H 0.0885 0.2689 0.4541 0.106 Uiso 1 1 calc R
C3 C 0.21091(18) 0.1498(4) 0.3026(3) 0.0448(9) Uani 1 1 d .
H3A H 0.2488 0.1471 0.3549 0.067 Uiso 1 1 calc R
H3B H 0.2297 0.1699 0.2350 0.067 Uiso 1 1 calc R
H3C H 0.1879 0.0686 0.2990 0.067 Uiso 1 1 calc R
C4 C 0.19672(19) 0.3751(4) 0.3527(3) 0.0460(10) Uani 1 1 d .
H4A H 0.2336 0.3623 0.4056 0.069 Uiso 1 1 calc R
H4B H 0.1641 0.4378 0.3768 0.069 Uiso 1 1 calc R
H4C H 0.2171 0.4038 0.2885 0.069 Uiso 1 1 calc R
C5 C 0.11920(16) 0.2842(3) 0.0969(2) 0.0291(7) Uani 1 1 d .
C6 C 0.1412(2) 0.1563(4) 0.0507(3) 0.0500(10) Uani 1 1 d .
H6A H 0.1592 0.1691 -0.0186 0.075 Uiso 1 1 calc R
H6B H 0.1009 0.1008 0.0462 0.075 Uiso 1 1 calc R
H6C H 0.1774 0.1188 0.0956 0.075 Uiso 1 1 calc R
C7 C 0.05992(17) 0.3373(4) 0.0251(3) 0.0392(9) Uani 1 1 d .
H7A H 0.0774 0.3508 -0.0444 0.059 Uiso 1 1 calc R
H7B H 0.0438 0.4164 0.0531 0.059 Uiso 1 1 calc R
H7C H 0.0213 0.2781 0.0212 0.059 Uiso 1 1 calc R
C8 C 0.18155(19) 0.3760(4) 0.0937(3) 0.0443(9) Uani 1 1 d .
H8A H 0.1964 0.3844 0.0222 0.066 Uiso 1 1 calc R
H8B H 0.2201 0.3439 0.1371 0.066 Uiso 1 1 calc R
H8C H 0.1674 0.4574 0.1196 0.066 Uiso 1 1 calc R
C9 C 0.03972(14) 0.4108(2) 0.2635(2) 0.0200(6) Uani 1 1 d .
H9A H 0.0618 0.4777 0.2250 0.024 Uiso 1 1 d .
H9B H 0.0470 0.4279 0.3374 0.024 Uiso 1 1 d .
N1 N -0.1220(4) -0.1774(6) 0.2331(6) 0.0505(17) Uani 0.50 1 d P
C10 C -0.0782(11) -0.1128(19) 0.2732(19) 0.047(5) Uani 0.50 1 d P
C11 C -0.0230(4) -0.0511(5) 0.3249(5) 0.0289(14) Uani 0.50 1 d P
C12 C 0.0485(3) -0.0486(5) 0.2883(5) 0.0301(14) Uani 0.50 1 d P
C13 C 0.0673(12) -0.129(2) 0.1945(18) 0.043(4) Uani 0.50 1 d P
C14 C 0.0766(4) -0.2652(6) 0.2140(6) 0.0388(17) Uani 0.50 1 d P

loop_
_atom_site_aniso_label
_atom_site_aniso_U_11
_atom_site_aniso_U_22
_atom_site_aniso_U_33
_atom_site_aniso_U_23
_atom_site_aniso_U_13
_atom_site_aniso_U_12
Ni1 0.0152(5) 0.0110(3) 0.0188(9) 0.0009(3) -0.0004(8) 0.0004(3)
P1 0.0128(4) 0.0144(3) 0.0224(4) 0.0015(3) 0.0010(2) 0.0005(2)
C1 0.0152(14) 0.046(2) 0.0311(16) 0.0069(15) -0.0044(12) 0.0049(13)
C2 0.030(2) 0.146(5) 0.035(2) 0.040(3) -0.0050(16) 0.015(3)
C3 0.0227(17) 0.043(2) 0.069(3) 0.0102(19) -0.0058(17) 0.0112(15)
C4 0.0277(18) 0.059(2) 0.051(2) -0.0184(19) -0.0153(16) 0.0052(17)
C5 0.0203(15) 0.0412(18) 0.0262(16) 0.0019(13) 0.0077(12) 0.0019(13)
C6 0.042(2) 0.067(3) 0.041(2) -0.019(2) 0.0068(17) 0.012(2)
C7 0.0272(17) 0.066(2) 0.0246(17) 0.0098(16) 0.0060(13) 0.0017(17)
C8 0.0273(18) 0.062(3) 0.044(2) 0.0205(18) 0.0092(15) -0.0076(17)
C9 0.0194(14) 0.0112(12) 0.0297(16) -0.0005(11) 0.0030(11) -0.0034(10)
N1 0.048(4) 0.042(4) 0.063(5) -0.006(3) 0.017(3) -0.015(3)
C10 0.027(7) 0.008(5) 0.109(16) 0.022(7) 0.016(8) 0.000(5)
C11 0.044(4) 0.013(3) 0.030(3) 0.001(2) 0.009(3) -0.006(3)
C12 0.034(3) 0.010(3) 0.046(4) 0.006(3) -0.005(3) 0.001(3)
C13 0.033(7) 0.019(7) 0.078(11) -0.019(6) 0.022(7) -0.015(4)
C14 0.058(5) 0.014(3) 0.045(4) 0.000(3) 0.015(3) 0.007(3)

loop_
_atom_type_symbol
_atom_type_description
_atom_type_scat_dispersion_real
_atom_type_scat_dispersion_imag
_atom_type_scat_source
C C 0.0033 0.0016 'International Tables Vol C Tables 4.2.6.8 and 6.1.1.4'
H H 0.0000 0.0000 'International Tables Vol C Tables 4.2.6.8 and 6.1.1.4'
N N 0.0061 0.0033 'International Tables Vol C Tables 4.2.6.8 and 6.1.1.4'
P P 0.1023 0.0942 'International Tables Vol C Tables 4.2.6.8 and 6.1.1.4'
Ni Ni 0.3393 1.1124 'International Tables Vol C Tables 4.2.6.8 and 6.1.1.4'

loop_
_geom_angle_atom_site_label_1
_geom_angle_atom_site_label_2
_geom_angle_atom_site_label_3
_geom_angle
_geom_angle_site_symmetry_1
_geom_angle_site_symmetry_3
Ni1 Ni1 C12 101.3(3) 2 .
Ni1 Ni1 C11 107.2(3) 2 .
C12 Ni1 C11 43.1(3) . .
Ni1 Ni1 C12 64.7(3) 2 2
C12 Ni1 C12 60.1(3) . 2
C11 Ni1 C12 42.8(3) . 2
Ni1 Ni1 P1 84.8(3) 2 .
C12 Ni1 P1 109.5(2) . .
C11 Ni1 P1 151.0(2) . .
C12 Ni1 P1 142.6(2) 2 .
Ni1 Ni1 C11 59.5(2) 2 2
C12 Ni1 C11 42.0(3) . 2
C11 Ni1 C11 60.9(3) . 2
C12 Ni1 C11 39.1(2) 2 2
P1 Ni1 C11 107.33(19) . 2
Ni1 Ni1 P1 81.5(3) 2 2
C12 Ni1 P1 157.9(2) . 2
C11 Ni1 P1 115.0(2) . 2
C12 Ni1 P1 103.06(19) 2 2
P1 Ni1 P1 92.49(4) . 2
C11 Ni1 P1 133.22(19) 2 2
C9 P1 C5 104.41(14) . .
C9 P1 C1 102.29(14) . .
C5 P1 C1 109.07(14) . .
C9 P1 Ni1 103.77(10) . .
C5 P1 Ni1 125.46(11) . .
C1 P1 Ni1 109.16(11) . .
C9 P1 Ni1 105.53(10) . 2
C5 P1 Ni1 112.45(11) . 2
C1 P1 Ni1 121.17(11) . 2
Ni1 P1 Ni1 13.74(4) . 2
C3 C1 C4 109.0(3) . .
C3 C1 C2 107.7(3) . .
C4 C1 C2 108.6(3) . .
C3 C1 P1 110.6(2) . .
C4 C1 P1 115.5(2) . .
C2 C1 P1 105.1(2) . .
C8 C5 C7 107.7(3) . .
C8 C5 C6 109.2(3) . .
C7 C5 C6 107.4(3) . .
C8 C5 P1 115.1(2) . .
C7 C5 P1 107.9(2) . .
C6 C5 P1 109.4(2) . .
C9 C9 P1 112.49(12) 2 .
C10 N1 C14 76.5(9) . 2
C10 N1 C13 17.5(12) . 2
C14 N1 C13 61.4(8) 2 2
C10 N1 C12 33.8(11) . 2
C14 N1 C12 95.5(5) 2 2
C13 N1 C12 49.7(8) 2 2
C13 C10 N1 116(6) 2 .
C13 C10 C12 124(6) 2 2
N1 C10 C12 113(2) . 2
C13 C10 C11 58(5) 2 .
N1 C10 C11 172.7(15) . .
C12 C10 C11 71.0(12) 2 .
C13 C10 C14 64(5) 2 2
N1 C10 C14 58.5(10) . 2
C12 C10 C14 129(2) 2 2
C11 C10 C14 114.2(11) . 2
C13 C11 C10 20.1(11) 2 .
C13 C11 C12 127.2(13) 2 .
C10 C11 C12 123.9(12) . .
C13 C11 C12 67.2(10) 2 2
C10 C11 C12 48.5(9) . 2
C12 C11 C12 88.1(5) . 2
C13 C11 Ni1 136.8(9) 2 .
C10 C11 Ni1 116.8(7) . .
C12 C11 Ni1 67.9(3) . .
C12 C11 Ni1 74.0(3) 2 .
C13 C11 Ni1 125.3(9) 2 2
C10 C11 Ni1 105.2(7) . 2
C12 C11 Ni1 68.1(3) . 2
C12 C11 Ni1 60.8(3) 2 2
Ni1 C11 Ni1 13.25(6) . 2
C10 C12 C11 132.0(10) 2 .
C10 C12 C11 60.4(12) 2 2
C11 C12 C11 91.9(5) . 2
C10 C12 C13 15.4(17) 2 .
C11 C12 C13 119.3(9) . .
C11 C12 C13 46.7(11) 2 .
C10 C12 Ni1 130.4(14) 2 .
C11 C12 Ni1 69.0(3) . .
C11 C12 Ni1 77.1(3) 2 .
C13 C12 Ni1 121.5(12) . .
C10 C12 N1 33.4(12) 2 2
C11 C12 N1 134.8(5) . 2
C11 C12 N1 93.6(5) 2 2
C13 C12 N1 47.1(10) . 2
Ni1 C12 N1 155.4(4) . 2
C10 C12 Ni1 117.5(14) 2 2
C11 C12 Ni1 72.7(3) . 2
C11 C12 Ni1 63.2(3) 2 2
C13 C12 Ni1 107.7(11) . 2
Ni1 C12 Ni1 14.01(6) . 2
N1 C12 Ni1 146.9(4) 2 2
C10 C13 C11 102(6) 2 2
C10 C13 N1 47(5) 2 2
C11 C13 N1 148.4(15) 2 2
C10 C13 C14 99(6) 2 .
C11 C13 C14 142.1(16) 2 .
N1 C13 C14 58.0(12) 2 .
C10 C13 C12 41(5) 2 .
C11 C13 C12 66.1(11) 2 .
N1 C13 C12 83.1(11) 2 .
C14 C13 C12 116.5(18) . .
N1 C14 C13 60.5(8) 2 .
N1 C14 C10 45.0(8) 2 2
C13 C14 C10 17.2(14) . 2

loop_
_geom_bond_atom_site_label_1
_geom_bond_atom_site_label_2
_geom_bond_distance
_geom_bond_site_symmetry_2
Ni1 Ni1 0.5234(16) 2
Ni1 C12 1.954(6) .
Ni1 C11 1.968(6) .
Ni1 C12 2.120(6) 2
Ni1 P1 2.1792(18) .
Ni1 C11 2.181(6) 2
Ni1 P1 2.1945(18) 2
P1 C9 1.848(3) .
P1 C5 1.883(3) .
P1 C1 1.885(3) .
P1 Ni1 2.1944(18) 2
C1 C3 1.519(5) .
C1 C4 1.520(5) .
C1 C2 1.532(5) .
C5 C8 1.526(5) .
C5 C7 1.526(5) .
C5 C6 1.532(5) .
C9 C9 1.528(5) 2
N1 C10 1.17(3) .
N1 C14 1.415(10) 2
N1 C13 1.45(3) 2
N1 C12 1.967(9) 2
C10 C13 0.48(3) 2
C10 C12 1.19(2) 2
C10 C11 1.38(3) .
C10 C14 1.61(2) 2
C11 C13 1.19(3) 2
C11 C12 1.441(9) .
C11 C12 1.498(9) 2
C11 Ni1 2.181(6) 2
C12 C10 1.19(2) 2
C12 C11 1.498(9) 2
C12 C13 1.511(19) .
C12 N1 1.966(9) 2
C12 Ni1 2.119(6) 2
C13 C10 0.48(3) 2
C13 C11 1.19(3) 2
C13 N1 1.45(3) 2
C13 C14 1.46(3) .
C14 N1 1.414(10) 2
C14 C10 1.61(2) 2
